data_7026117
loop_
_publ_author_name
'Hewison, Lindsay'
'Crook, Sian H.'
'Johnson, Tony R.'
'Mann, Brian E.'
'Adams, Harry'
'Plant, Sarah E.'
'Sawle, Philip'
'Motterlini, Roberto'

_publ_section_title
;
 Iron indenyl carbonyl compounds: CO-releasing molecules.
;
_journal_issue 38
_journal_name_full 'Dalton transactions (Cambridge, England : 2003)'
_journal_page_first 8967
_journal_page_last 8975
_journal_paper_doi 10.1039/c0dt00203h
_journal_volume 39
_journal_year 2010
_chemical_formula_moiety 'C15 H13 Fe N2 O2, B F4'
_chemical_formula_sum 'C15 H13 B F4 Fe N2 O2'
_chemical_formula_weight 395.93
_chemical_name_systematic
;
?
;
_space_group_IT_number 2
_symmetry_cell_setting triclinic
_symmetry_space_group_name_Hall '-P 1'
_symmetry_space_group_name_H-M 'P -1'
_atom_sites_solution_hydrogens geom
_atom_sites_solution_primary direct
_atom_sites_solution_secondary difmap
_audit_creation_method SHELXL-97
_cell_angle_alpha 78.540(3)
_cell_angle_beta 83.572(3)
_cell_angle_gamma 81.108(3)
_cell_formula_units_Z 2
_cell_length_a 7.0213(5)
_cell_length_b 10.6698(8)
_cell_length_c 11.1259(8)
_cell_measurement_reflns_used 9759
_cell_measurement_temperature 100(2)
_cell_measurement_theta_max 71.435
_cell_measurement_theta_min 4.906
_cell_volume 804.23(10)
_computing_cell_refinement 'Bruker XSCANS'
_computing_data_collection 'Bruker XSCANS'
_computing_data_reduction 'Bruker SHELXTL'
_computing_molecular_graphics 'Bruker SHELXTL'
_computing_publication_material 'Bruker SHELXTL'
_computing_structure_refinement 'SHELXL-97 (Sheldrick, 1997)'
_computing_structure_solution 'Bruker SHELXTL'
_diffrn_ambient_temperature 100(2)
_diffrn_detector_area_resol_mean 100
_diffrn_measured_fraction_theta_full 0.999
_diffrn_measured_fraction_theta_max 0.941
_diffrn_measurement_device_type 'Bruker smart4000'
_diffrn_measurement_method 'Omega scans'
_diffrn_radiation_monochromator graphite
_diffrn_radiation_source 'fine-focus sealed tube'
_diffrn_radiation_type MoK\a
_diffrn_radiation_wavelength 0.71073
_diffrn_reflns_av_R_equivalents 0.0269
_diffrn_reflns_av_sigmaI/netI 0.0352
_diffrn_reflns_limit_h_max 11
_diffrn_reflns_limit_h_min -11
_diffrn_reflns_limit_k_max 17
_diffrn_reflns_limit_k_min -17
_diffrn_reflns_limit_l_max 18
_diffrn_reflns_limit_l_min -18
_diffrn_reflns_number 21878
_diffrn_reflns_theta_full 25.00
_diffrn_reflns_theta_max 36.17
_diffrn_reflns_theta_min 1.87
_diffrn_standards_decay_% 0
_diffrn_standards_number 0
_exptl_absorpt_coefficient_mu 0.992
_exptl_absorpt_correction_T_max 0.9614
_exptl_absorpt_correction_T_min 0.7552
_exptl_absorpt_correction_type multi-scan
_exptl_absorpt_process_details sadabs
_exptl_crystal_colour Orange
_exptl_crystal_density_diffrn 1.635
_exptl_crystal_density_method 'not measured'
_exptl_crystal_description Block
_exptl_crystal_F_000 400
_exptl_crystal_size_max 0.30
_exptl_crystal_size_mid 0.10
_exptl_crystal_size_min 0.04
_refine_diff_density_max 1.266
_refine_diff_density_min -0.974
_refine_diff_density_rms 0.092
_refine_ls_extinction_method none
_refine_ls_goodness_of_fit_ref 1.048
_refine_ls_hydrogen_treatment constr
_refine_ls_matrix_type full
_refine_ls_number_parameters 227
_refine_ls_number_reflns 7270
_refine_ls_number_restraints 0
_refine_ls_restrained_S_all 1.048
_refine_ls_R_factor_all 0.0561
_refine_ls_R_factor_gt 0.0446
_refine_ls_shift/su_max 0.001
_refine_ls_shift/su_mean 0.000
_refine_ls_structure_factor_coef Fsqd
_refine_ls_weighting_details 'calc w=1/[\s^2^(Fo^2^)+(0.0562P)^2^+0.5342P] where P=(Fo^2^+2Fc^2^)/3'
_refine_ls_weighting_scheme calc
_refine_ls_wR_factor_gt 0.1102
_refine_ls_wR_factor_ref 0.1172
_reflns_number_gt 6036
_reflns_number_total 7270
_reflns_threshold_expression >2sigma(I)
_cod_data_source_file c0dt00203h.txt
_cod_data_source_block mann1
_cod_depositor_comments
;
The following automatic conversions were performed:

'_symmetry_cell_setting' value 'Triclinic' changed to 'triclinic'
according to /home/saulius/struct/CIF-dictionaries/cif_core.dic
dictionary named 'cif_core.dic' version 2.4.2 from 2011-04-26.

Automatic conversion script
Id: cif_fix_values 1891 2012-01-12 08:04:46Z andrius 
;
_cod_original_sg_symbol_H-M P-1
_cod_database_code 7026117

loop_
_symmetry_equiv_pos_as_xyz
'x, y, z'
'-x, -y, -z'

loop_
_atom_site_label
_atom_site_type_symbol
_atom_site_fract_x
_atom_site_fract_y
_atom_site_fract_z
_atom_site_U_iso_or_equiv
_atom_site_adp_type
_atom_site_occupancy
_atom_site_symmetry_multiplicity
_atom_site_calc_flag
_atom_site_refinement_flags
_atom_site_disorder_assembly
_atom_site_disorder_group
Fe Fe 0.25880(3) 0.319090(19) 0.333596(18) 0.01389(6) Uani 1 1 d . . .
N1 N 0.22842(17) 0.15219(12) 0.29210(11) 0.0159(2) Uani 1 1 d . . .
N2 N 0.2443(2) -0.00566(13) 0.18956(14) 0.0227(3) Uani 1 1 d . . .
O1 O 0.1336(2) 0.47905(13) 0.10152(12) 0.0294(3) Uani 1 1 d . . .
O2 O -0.11742(17) 0.34853(13) 0.47251(12) 0.0269(2) Uani 1 1 d . . .
B1 B 0.2058(3) 0.2530(2) 0.79302(19) 0.0278(4) Uani 1 1 d . . .
C1 C 0.5625(2) 0.24296(14) 0.36051(13) 0.0170(2) Uani 1 1 d . . .
C2 C 0.4435(2) 0.24887(15) 0.47367(13) 0.0187(2) Uani 1 1 d . . .
H2 H 0.4190 0.1777 0.5369 0.022 Uiso 1 1 calc R . .
C3 C 0.3691(2) 0.38071(16) 0.47372(14) 0.0199(3) Uani 1 1 d . . .
H3 H 0.2941 0.4132 0.5402 0.024 Uiso 1 1 calc R . .
C4 C 0.4249(2) 0.45611(15) 0.35836(14) 0.0189(2) Uani 1 1 d . . .
H4 H 0.3862 0.5459 0.3320 0.023 Uiso 1 1 calc R . .
C5 C 0.5514(2) 0.37089(14) 0.28854(13) 0.0170(2) Uani 1 1 d . . .
C6 C 0.6559(2) 0.39401(16) 0.17054(14) 0.0211(3) Uani 1 1 d . . .
H6 H 0.6506 0.4786 0.1226 0.025 Uiso 1 1 calc R . .
C7 C 0.7639(2) 0.29104(17) 0.12832(15) 0.0233(3) Uani 1 1 d . . .
H7 H 0.8368 0.3050 0.0507 0.028 Uiso 1 1 calc R . .
C8 C 0.7696(2) 0.16356(16) 0.19800(16) 0.0220(3) Uani 1 1 d . . .
H8 H 0.8442 0.0942 0.1649 0.026 Uiso 1 1 calc R . .
C9 C 0.6708(2) 0.13817(15) 0.31110(15) 0.0198(3) Uani 1 1 d . . .
H9 H 0.6745 0.0523 0.3558 0.024 Uiso 1 1 calc R . .
C10 C 0.2599(2) 0.11961(15) 0.18135(14) 0.0190(3) Uani 1 1 d . . .
H10 H 0.2892 0.1770 0.1069 0.023 Uiso 1 1 calc R . .
C11 C 0.1911(2) 0.04129(15) 0.37376(15) 0.0210(3) Uani 1 1 d . . .
H11 H 0.1631 0.0347 0.4602 0.025 Uiso 1 1 calc R . .
C12 C 0.2007(3) -0.05680(16) 0.31103(17) 0.0260(3) Uani 1 1 d . . .
H12 H 0.1811 -0.1434 0.3445 0.031 Uiso 1 1 calc R . .
C13 C 0.2686(3) -0.0754(2) 0.0868(2) 0.0360(4) Uani 1 1 d . . .
H13A H 0.1574 -0.1217 0.0900 0.054 Uiso 1 1 calc R . .
H13B H 0.3874 -0.1372 0.0928 0.054 Uiso 1 1 calc R . .
H13C H 0.2771 -0.0139 0.0089 0.054 Uiso 1 1 calc R . .
C14 C 0.1770(2) 0.41587(15) 0.19129(14) 0.0193(3) Uani 1 1 d . . .
C15 C 0.0280(2) 0.33613(15) 0.41624(14) 0.0194(3) Uani 1 1 d . . .
F2 F 0.1371(2) 0.22834(16) 0.91503(12) 0.0498(4) Uani 1 1 d . A .
F3 F 0.3790(3) 0.2997(2) 0.77693(18) 0.0748(6) Uani 1 1 d . A .
F4 F 0.2334(4) 0.14157(18) 0.74748(19) 0.0870(8) Uani 1 1 d . A .
F1 F 0.1044(5) 0.3665(4) 0.7302(3) 0.0387(11) Uiso 0.457(8) 1 d P A 1
F1' F 0.0579(5) 0.3200(4) 0.7235(3) 0.0483(10) Uiso 0.543(8) 1 d P A 2

loop_
_atom_site_aniso_label
_atom_site_aniso_U_11
_atom_site_aniso_U_22
_atom_site_aniso_U_33
_atom_site_aniso_U_23
_atom_site_aniso_U_13
_atom_site_aniso_U_12
Fe 0.01255(9) 0.01679(10) 0.01261(9) -0.00211(6) -0.00095(6) -0.00373(6)
N1 0.0150(5) 0.0174(5) 0.0153(5) -0.0012(4) -0.0023(4) -0.0038(4)
N2 0.0242(6) 0.0190(6) 0.0261(6) -0.0068(5) -0.0033(5) -0.0026(5)
O1 0.0327(7) 0.0296(6) 0.0236(6) 0.0049(5) -0.0085(5) -0.0054(5)
O2 0.0171(5) 0.0369(7) 0.0278(6) -0.0105(5) 0.0033(4) -0.0050(4)
B1 0.0311(9) 0.0249(8) 0.0258(8) -0.0057(7) 0.0049(7) -0.0027(7)
C1 0.0135(5) 0.0212(6) 0.0168(6) -0.0024(5) -0.0032(4) -0.0045(4)
C2 0.0177(6) 0.0254(7) 0.0138(5) -0.0022(5) -0.0032(4) -0.0062(5)
C3 0.0188(6) 0.0276(7) 0.0159(6) -0.0074(5) -0.0007(5) -0.0072(5)
C4 0.0188(6) 0.0202(6) 0.0199(6) -0.0064(5) -0.0003(5) -0.0070(5)
C5 0.0142(5) 0.0198(6) 0.0179(6) -0.0036(5) -0.0001(4) -0.0063(4)
C6 0.0196(6) 0.0233(7) 0.0204(6) -0.0032(5) 0.0030(5) -0.0076(5)
C7 0.0187(6) 0.0292(8) 0.0224(7) -0.0066(6) 0.0044(5) -0.0066(5)
C8 0.0160(6) 0.0257(7) 0.0253(7) -0.0087(6) -0.0008(5) -0.0012(5)
C9 0.0156(6) 0.0206(6) 0.0228(6) -0.0025(5) -0.0047(5) -0.0016(5)
C10 0.0193(6) 0.0196(6) 0.0191(6) -0.0048(5) -0.0010(5) -0.0044(5)
C11 0.0217(7) 0.0207(6) 0.0197(6) 0.0020(5) -0.0032(5) -0.0067(5)
C12 0.0293(8) 0.0180(7) 0.0297(8) 0.0011(6) -0.0059(6) -0.0050(6)
C13 0.0456(11) 0.0295(9) 0.0380(10) -0.0191(8) -0.0023(8) -0.0045(8)
C14 0.0180(6) 0.0205(6) 0.0197(6) -0.0026(5) -0.0024(5) -0.0046(5)
C15 0.0175(6) 0.0226(7) 0.0195(6) -0.0054(5) -0.0020(5) -0.0046(5)
F2 0.0554(9) 0.0633(9) 0.0215(5) -0.0003(6) 0.0060(5) 0.0036(7)
F3 0.0742(13) 0.0940(14) 0.0649(11) 0.0011(10) -0.0034(9) -0.0603(11)
F4 0.141(2) 0.0506(10) 0.0772(13) -0.0413(10) 0.0543(13) -0.0449(12)

loop_
_atom_type_symbol
_atom_type_description
_atom_type_scat_dispersion_real
_atom_type_scat_dispersion_imag
_atom_type_scat_source
C C 0.0030 0.0020 'International Tables Vol C Tables 4.2.6.8 and 6.1.1.4'
H H 0.0000 0.0000 'International Tables Vol C Tables 4.2.6.8 and 6.1.1.4'
B B 0.0010 0.0010 'International Tables Vol C Tables 4.2.6.8 and 6.1.1.4'
F F 0.0170 0.0100 'International Tables Vol C Tables 4.2.6.8 and 6.1.1.4'
Fe Fe 0.3460 0.8440 'International Tables Vol C Tables 4.2.6.8 and 6.1.1.4'
N N 0.0060 0.0030 'International Tables Vol C Tables 4.2.6.8 and 6.1.1.4'
O O 0.0110 0.0060 'International Tables Vol C Tables 4.2.6.8 and 6.1.1.4'

loop_
_geom_angle_atom_site_label_1
_geom_angle_atom_site_label_2
_geom_angle_atom_site_label_3
_geom_angle
C15 Fe C14 94.51(7)
C15 Fe N1 93.98(6)
C14 Fe N1 95.27(6)
C15 Fe C3 87.99(6)
C14 Fe C3 127.70(7)
N1 Fe C3 136.74(6)
C15 Fe C4 111.56(6)
C14 Fe C4 92.56(6)
N1 Fe C4 152.59(6)
C3 Fe C4 40.04(6)
C15 Fe C2 102.64(6)
C14 Fe C2 157.38(6)
N1 Fe C2 98.11(6)
C3 Fe C2 39.99(6)
C4 Fe C2 67.56(6)
C15 Fe C5 150.71(6)
C14 Fe C5 92.11(6)
N1 Fe C5 113.79(5)
C3 Fe C5 65.68(6)
C4 Fe C5 39.55(6)
C2 Fe C5 65.80(6)
C15 Fe C1 141.34(6)
C14 Fe C1 123.78(6)
N1 Fe C1 88.09(5)
C3 Fe C1 65.44(6)
C4 Fe C1 65.89(6)
C2 Fe C1 39.15(6)
C5 Fe C1 38.23(5)
C10 N1 C11 105.99(13)
C10 N1 Fe 126.87(10)
C11 N1 Fe 126.79(10)
C10 N2 C12 108.03(13)
C10 N2 C13 125.98(15)
C12 N2 C13 125.99(15)
F4 B1 F3 107.4(2)
F4 B1 F2 109.49(18)
F3 B1 F2 112.17(19)
F4 B1 F1' 99.0(3)
F3 B1 F1' 118.4(2)
F2 B1 F1' 109.3(2)
F4 B1 F1 121.1(3)
F3 B1 F1 94.7(2)
F2 B1 F1 111.0(2)
F1' B1 F1 27.13(15)
C9 C1 C5 119.58(13)
C9 C1 C2 132.29(14)
C5 C1 C2 108.04(13)
C9 C1 Fe 125.72(10)
C5 C1 Fe 70.72(8)
C2 C1 Fe 66.51(8)
C3 C2 C1 107.56(13)
C3 C2 Fe 69.43(8)
C1 C2 Fe 74.34(8)
C3 C2 H2 126.2
C1 C2 H2 126.2
Fe C2 H2 121.7
C4 C3 C2 109.12(13)
C4 C3 Fe 70.29(8)
C2 C3 Fe 70.57(8)
C4 C3 H3 125.4
C2 C3 H3 125.4
Fe C3 H3 125.3
C3 C4 C5 107.37(13)
C3 C4 Fe 69.67(8)
C5 C4 Fe 74.20(8)
C3 C4 H4 126.3
C5 C4 H4 126.3
Fe C4 H4 121.6
C6 C5 C1 120.33(14)
C6 C5 C4 132.04(14)
C1 C5 C4 107.63(12)
C6 C5 Fe 128.23(11)
C1 C5 Fe 71.05(8)
C4 C5 Fe 66.26(8)
C7 C6 C5 118.14(14)
C7 C6 H6 120.9
C5 C6 H6 120.9
C6 C7 C8 121.47(14)
C6 C7 H7 119.3
C8 C7 H7 119.3
C9 C8 C7 121.81(15)
C9 C8 H8 119.1
C7 C8 H8 119.1
C8 C9 C1 118.59(14)
C8 C9 H9 120.7
C1 C9 H9 120.7
N1 C10 N2 110.52(14)
N1 C10 H10 124.7
N2 C10 H10 124.7
C12 C11 N1 109.26(14)
C12 C11 H11 125.4
N1 C11 H11 125.4
C11 C12 N2 106.20(14)
C11 C12 H12 126.9
N2 C12 H12 126.9
N2 C13 H13A 109.5
N2 C13 H13B 109.5
H13A C13 H13B 109.5
N2 C13 H13C 109.5
H13A C13 H13C 109.5
H13B C13 H13C 109.5
O1 C14 Fe 176.73(14)
O2 C15 Fe 177.56(14)

loop_
_geom_bond_atom_site_label_1
_geom_bond_atom_site_label_2
_geom_bond_distance
Fe C15 1.7736(15)
Fe C14 1.8093(15)
Fe N1 1.9739(12)
Fe C3 2.0730(15)
Fe C4 2.0813(14)
Fe C2 2.0880(14)
Fe C5 2.1878(14)
Fe C1 2.1923(14)
N1 C10 1.3317(19)
N1 C11 1.3819(19)
N2 C10 1.342(2)
N2 C12 1.373(2)
N2 C13 1.464(2)
O1 C14 1.132(2)
O2 C15 1.1403(19)
B1 F4 1.361(3)
B1 F3 1.365(3)
B1 F2 1.377(2)
B1 F1' 1.386(4)
B1 F1 1.404(4)
C1 C9 1.421(2)
C1 C5 1.434(2)
C1 C2 1.438(2)
C2 C3 1.423(2)
C2 H2 0.9500
C3 C4 1.422(2)
C3 H3 0.9500
C4 C5 1.448(2)
C4 H4 0.9500
C5 C6 1.426(2)
C6 C7 1.368(2)
C6 H6 0.9500
C7 C8 1.423(2)
C7 H7 0.9500
C8 C9 1.366(2)
C8 H8 0.9500
C9 H9 0.9500
C10 H10 0.9500
C11 C12 1.358(2)
C11 H11 0.9500
C12 H12 0.9500
C13 H13A 0.9800
C13 H13B 0.9800
C13 H13C 0.9800
